data_4306133
loop_
_publ_author_name
'Yue-Qing Zheng'
'Jian-Li Lin'
'Wei Xu'
'Hong-Zhen Xie'
'Jie Sun'
'Xian-Wen Wang'

_publ_contact_author_address
;
      State Key Lab. Base of Novel Functional Mater. & Prep. Science
      Faculty of Materials Science and Chemical Engineering
      Ningbo University
      Ningbo 315211
      P. R. China

;
_publ_contact_author_email zhengyueqing@nbu.edu.cn
_publ_contact_author_fax '86 574 87600747'
_publ_contact_author_name 'Yue-Qing Zheng'
_publ_contact_author_phone '86 574 87600747'
_publ_section_title
;
A Family of New Glutarate Compounds: Synthesis, Crystal Structures of:
Co(H2O)5L(1), Na2[CoL2] (2), Na2[L(H2L)4/2] (3), {[Co3(H2O)6L2](HL)2}.4H2O
(4), {[Co3(H2O)6L2](HL)2}.10H2O (5), {[Co3(H2O)6L2]L2/2}.4H2O (6), and
Na2{[Co3(H2O)2]L8/2].6H2O (7), and Magnetic Properties of 1 and 2 with H2L
= HOOC-(CH2)3-COOH
;
_journal_name_full 'Inorganic Chemistry'
_journal_page_first 10280
_journal_page_last 10287
_journal_paper_doi 10.1021/ic801053p
_journal_volume 47
_journal_year 2008
_chemical_formula_moiety 'C15 H22 Na2 O12'
_chemical_formula_sum 'C15 H22 Na2 O12'
_chemical_formula_weight 440.31
_chemical_name_systematic
; 
 ? 
;
_space_group_IT_number 14
_symmetry_cell_setting monoclinic
_symmetry_space_group_name_Hall '-P 2ybc'
_symmetry_space_group_name_H-M 'P 1 21/c 1'
_atom_sites_solution_hydrogens geom
_atom_sites_solution_primary direct
_atom_sites_solution_secondary difmap
_audit_creation_method SHELXL-97
_cell_angle_alpha 90.00
_cell_angle_beta 94.602(9)
_cell_angle_gamma 90.00
_cell_formula_units_Z 4
_cell_length_a 8.1450(10)
_cell_length_b 13.740(2)
_cell_length_c 17.299(2)
_cell_measurement_reflns_used 25
_cell_measurement_temperature 295(2)
_cell_measurement_theta_max 12.5
_cell_measurement_theta_min 5.0
_cell_volume 1929.7(4)
_computing_cell_refinement XSCANS
_computing_data_collection 'XSCANS (Siemens, 1996)'
_computing_data_reduction XSCANS
_computing_molecular_graphics SHELXL-97
_computing_publication_material SHELXL-97
_computing_structure_refinement 'SHELXL-97 (Sheldrick, 1997)'
_computing_structure_solution 'SHELXS-97 (Sheldrick, 1990)'
_diffrn_ambient_temperature 295(2)
_diffrn_measured_fraction_theta_full 1.000
_diffrn_measured_fraction_theta_max 1.000
_diffrn_measurement_device_type 'Bruker P4'
_diffrn_measurement_method '\q/2\q scans'
_diffrn_radiation_monochromator graphite
_diffrn_radiation_source 'fine-focus sealed tube'
_diffrn_radiation_type MoK\a
_diffrn_radiation_wavelength 0.71073
_diffrn_reflns_av_R_equivalents 0.0295
_diffrn_reflns_av_sigmaI/netI 0.0608
_diffrn_reflns_limit_h_max 10
_diffrn_reflns_limit_h_min -1
_diffrn_reflns_limit_k_max 1
_diffrn_reflns_limit_k_min -17
_diffrn_reflns_limit_l_max 22
_diffrn_reflns_limit_l_min -22
_diffrn_reflns_number 5801
_diffrn_reflns_theta_full 27.49
_diffrn_reflns_theta_max 27.49
_diffrn_reflns_theta_min 1.90
_diffrn_standards_decay_% 0
_diffrn_standards_interval_count 97
_diffrn_standards_number 3
_exptl_absorpt_coefficient_mu 0.168
_exptl_absorpt_correction_T_max 0.950
_exptl_absorpt_correction_T_min 0.930
_exptl_absorpt_correction_type psi-scan
_exptl_absorpt_process_details 'XSCANS (Siemens, 1996)'
_exptl_crystal_colour colorless
_exptl_crystal_density_diffrn 1.516
_exptl_crystal_density_method 'not measured'
_exptl_crystal_description block
_exptl_crystal_F_000 920
_exptl_crystal_size_max 0.43
_exptl_crystal_size_mid 0.34
_exptl_crystal_size_min 0.27
_refine_diff_density_max 0.337
_refine_diff_density_min -0.253
_refine_diff_density_rms 0.059
_refine_ls_extinction_coef 0.0009(3)
_refine_ls_extinction_expression Fc^*^=kFc[1+0.001xFc^2^\l^3^/sin(2\q)]^-1/4^
_refine_ls_extinction_method SHELXL
_refine_ls_goodness_of_fit_ref 1.001
_refine_ls_hydrogen_treatment mixed
_refine_ls_matrix_type full
_refine_ls_number_parameters 275
_refine_ls_number_reflns 4436
_refine_ls_number_restraints 0
_refine_ls_restrained_S_all 1.001
_refine_ls_R_factor_all 0.1067
_refine_ls_R_factor_gt 0.0443
_refine_ls_shift/su_max 0.002
_refine_ls_shift/su_mean 0.000
_refine_ls_structure_factor_coef Fsqd
_refine_ls_weighting_details 'calc w=1/[\s^2^(Fo^2^)+(0.0505P)^2^+0.0000P] where P=(Fo^2^+2Fc^2^)/3'
_refine_ls_weighting_scheme calc
_refine_ls_wR_factor_gt 0.0981
_refine_ls_wR_factor_ref 0.1269
_reflns_number_gt 2288
_reflns_number_total 4436
_reflns_threshold_expression >2\s(I)
_cod_data_source_file ic801053p_si_003.cif
_cod_data_source_block emp97
_cod_original_sg_symbol_H-M 'P 21/c'
_cod_database_code 4306133

loop_
_symmetry_equiv_pos_as_xyz
'x, y, z'
'-x, y+1/2, -z+1/2'
'-x, -y, -z'
'x, -y-1/2, z-1/2'

loop_
_atom_site_label
_atom_site_type_symbol
_atom_site_fract_x
_atom_site_fract_y
_atom_site_fract_z
_atom_site_U_iso_or_equiv
_atom_site_adp_type
_atom_site_occupancy
_atom_site_symmetry_multiplicity
_atom_site_calc_flag
_atom_site_refinement_flags
_atom_site_disorder_assembly
_atom_site_disorder_group
Na1 Na 0.94231(13) 0.79651(8) 0.23313(6) 0.0479(3) Uani 1 1 d . . .
Na2 Na 1.01412(13) 0.54209(7) 0.21621(6) 0.0403(3) Uani 1 1 d . . .
O1 O 0.8289(3) 0.74879(12) 0.61390(9) 0.0459(5) Uani 1 1 d . . .
O2 O 0.8583(2) 0.90703(12) 0.60314(9) 0.0426(5) Uani 1 1 d . . .
C1 C 0.8094(3) 0.82712(17) 0.57620(13) 0.0324(6) Uani 1 1 d . . .
C2 C 0.7264(3) 0.82010(18) 0.49471(14) 0.0393(7) Uani 1 1 d . . .
H2A H 0.8109 0.8204 0.4582 0.047 Uiso 1 1 calc R . .
H2B H 0.6694 0.7582 0.4894 0.047 Uiso 1 1 calc R . .
C3 C 0.6047(3) 0.90059(18) 0.47262(13) 0.0333(6) Uani 1 1 d . . .
H3A H 0.6585 0.9629 0.4821 0.040 Uiso 1 1 calc R . .
H3B H 0.5141 0.8966 0.5056 0.040 Uiso 1 1 calc R . .
C4 C 0.5356(3) 0.89585(17) 0.38751(13) 0.0300(6) Uani 1 1 d . . .
H4A H 0.4756 0.8354 0.3785 0.036 Uiso 1 1 calc R . .
H4B H 0.4591 0.9492 0.3768 0.036 Uiso 1 1 calc R . .
C5 C 0.6720(3) 0.90187(17) 0.33343(13) 0.0289(5) Uani 1 1 d . . .
O3 O 0.7436(2) 0.98141(12) 0.32657(11) 0.0419(5) Uani 1 1 d . . .
O4 O 0.7128(2) 0.82513(12) 0.29920(10) 0.0394(5) Uani 1 1 d . . .
O5 O 0.7719(3) 0.58790(13) 0.54998(11) 0.0669(8) Uani 1 1 d . . .
H5 H 0.792(4) 0.644(2) 0.5755(19) 0.080 Uiso 1 1 d . . .
O6 O 0.8885(2) 0.52865(12) 0.66046(10) 0.0397(5) Uani 1 1 d . . .
C6 C 0.8263(3) 0.51685(17) 0.59464(15) 0.0368(6) Uani 1 1 d . . .
C7 C 0.8012(4) 0.41953(17) 0.55567(15) 0.0473(8) Uani 1 1 d . . .
H7A H 0.8574 0.4207 0.5083 0.057 Uiso 1 1 calc R . .
H7B H 0.6845 0.4121 0.5407 0.057 Uiso 1 1 calc R . .
C8 C 0.8580(4) 0.33070(17) 0.60108(15) 0.0395(7) Uani 1 1 d . . .
H8A H 0.7955 0.3241 0.6462 0.047 Uiso 1 1 calc R . .
H8B H 0.9735 0.3375 0.6188 0.047 Uiso 1 1 calc R . .
C9 C 0.8341(3) 0.24107(17) 0.55050(14) 0.0339(6) Uani 1 1 d . . .
H9A H 0.7202 0.2396 0.5293 0.041 Uiso 1 1 calc R . .
H9B H 0.9020 0.2480 0.5073 0.041 Uiso 1 1 calc R . .
C10 C 0.8733(3) 0.14442(17) 0.58866(14) 0.0317(6) Uani 1 1 d . . .
O7 O 0.8604(3) 0.07326(13) 0.53790(10) 0.0482(5) Uani 1 1 d . . .
H7 H 0.865(4) 0.013(2) 0.5634(16) 0.058 Uiso 1 1 d . . .
O8 O 0.9101(2) 0.13224(12) 0.65756(9) 0.0381(4) Uani 1 1 d . . .
O9 O 0.6156(3) 0.14368(13) 0.36128(12) 0.0506(5) Uani 1 1 d . . .
H9 H 0.669(4) 0.086(2) 0.3466(16) 0.061 Uiso 1 1 d . . .
O10 O 0.8180(2) 0.20894(12) 0.29961(10) 0.0397(4) Uani 1 1 d . . .
C11 C 0.6919(3) 0.21766(17) 0.33309(14) 0.0326(6) Uani 1 1 d . . .
C12 C 0.6071(3) 0.31191(17) 0.34633(15) 0.0362(6) Uani 1 1 d . . .
H12A H 0.5939 0.3179 0.4014 0.043 Uiso 1 1 calc R . .
H12B H 0.4977 0.3092 0.3198 0.043 Uiso 1 1 calc R . .
C13 C 0.6918(3) 0.40310(17) 0.32011(15) 0.0380(6) Uani 1 1 d . . .
H13A H 0.7045 0.3989 0.2649 0.046 Uiso 1 1 calc R . .
H13B H 0.8008 0.4077 0.3469 0.046 Uiso 1 1 calc R . .
C14 C 0.5937(3) 0.49378(17) 0.33653(16) 0.0394(7) Uani 1 1 d . . .
H14A H 0.4849 0.4877 0.3098 0.047 Uiso 1 1 calc R . .
H14B H 0.5800 0.4961 0.3917 0.047 Uiso 1 1 calc R . .
C15 C 0.6668(3) 0.58843(18) 0.31335(14) 0.0344(6) Uani 1 1 d . . .
O11 O 0.7948(2) 0.59716(13) 0.28239(11) 0.0444(5) Uani 1 1 d . . .
O12 O 0.5775(3) 0.66322(13) 0.33204(13) 0.0519(6) Uani 1 1 d . . .
H12 H 0.627(4) 0.716(2) 0.3198(17) 0.062 Uiso 1 1 d . . .

loop_
_atom_site_aniso_label
_atom_site_aniso_U_11
_atom_site_aniso_U_22
_atom_site_aniso_U_33
_atom_site_aniso_U_23
_atom_site_aniso_U_13
_atom_site_aniso_U_12
Na1 0.0423(6) 0.0627(7) 0.0378(6) -0.0175(5) -0.0020(5) 0.0092(6)
Na2 0.0424(6) 0.0414(6) 0.0372(5) 0.0018(4) 0.0039(5) 0.0081(5)
O1 0.0739(14) 0.0247(9) 0.0364(10) 0.0054(8) -0.0113(10) -0.0013(9)
O2 0.0651(13) 0.0240(9) 0.0370(10) 0.0011(8) -0.0070(9) -0.0048(9)
C1 0.0422(16) 0.0237(12) 0.0315(13) 0.0012(10) 0.0027(11) 0.0028(12)
C2 0.0530(18) 0.0308(14) 0.0330(13) -0.0024(11) -0.0040(13) 0.0082(13)
C3 0.0358(15) 0.0325(13) 0.0317(13) -0.0002(10) 0.0031(11) 0.0028(12)
C4 0.0303(13) 0.0261(12) 0.0338(13) 0.0005(10) 0.0032(11) 0.0004(11)
C5 0.0328(14) 0.0237(12) 0.0294(12) 0.0029(10) -0.0020(11) 0.0002(11)
O3 0.0467(12) 0.0255(9) 0.0554(12) 0.0027(8) 0.0163(10) -0.0042(9)
O4 0.0480(12) 0.0287(9) 0.0429(10) -0.0047(8) 0.0125(9) -0.0011(9)
O5 0.125(2) 0.0226(10) 0.0475(12) 0.0017(9) -0.0285(13) 0.0018(12)
O6 0.0528(12) 0.0312(10) 0.0340(10) -0.0005(7) -0.0028(9) 0.0040(9)
C6 0.0467(17) 0.0248(13) 0.0386(15) 0.0016(11) 0.0013(13) 0.0025(12)
C7 0.073(2) 0.0277(14) 0.0399(15) -0.0024(12) -0.0058(15) 0.0027(15)
C8 0.0502(17) 0.0254(13) 0.0417(14) 0.0011(11) -0.0045(13) 0.0000(13)
C9 0.0382(15) 0.0277(13) 0.0355(13) 0.0012(11) 0.0014(12) -0.0015(12)
C10 0.0301(14) 0.0255(13) 0.0393(14) -0.0020(11) 0.0017(11) -0.0028(11)
O7 0.0826(16) 0.0234(9) 0.0369(10) -0.0024(8) -0.0054(10) -0.0035(10)
O8 0.0454(11) 0.0340(9) 0.0335(10) -0.0009(8) -0.0055(9) 0.0020(9)
O9 0.0576(13) 0.0276(10) 0.0709(14) 0.0038(9) 0.0315(11) -0.0006(10)
O10 0.0374(11) 0.0331(10) 0.0495(11) 0.0042(9) 0.0098(9) -0.0019(9)
C11 0.0378(15) 0.0274(13) 0.0322(13) 0.0039(11) 0.0013(12) -0.0024(12)
C12 0.0369(15) 0.0312(14) 0.0403(14) 0.0012(11) 0.0019(12) 0.0009(12)
C13 0.0430(16) 0.0280(13) 0.0430(15) 0.0002(11) 0.0030(13) -0.0002(13)
C14 0.0424(17) 0.0279(13) 0.0484(16) -0.0016(12) 0.0064(14) -0.0006(12)
C15 0.0396(16) 0.0287(13) 0.0345(13) -0.0040(11) 0.0005(12) 0.0012(13)
O11 0.0418(12) 0.0409(11) 0.0525(11) 0.0002(9) 0.0160(10) 0.0059(9)
O12 0.0507(13) 0.0257(10) 0.0828(15) -0.0041(10) 0.0258(12) 0.0012(10)

loop_
_atom_type_symbol
_atom_type_description
_atom_type_scat_dispersion_real
_atom_type_scat_dispersion_imag
_atom_type_scat_source
C C 0.0033 0.0016 'International Tables Vol C Tables 4.2.6.8 and 6.1.1.4'
H H 0.0000 0.0000 'International Tables Vol C Tables 4.2.6.8 and 6.1.1.4'
O O 0.0106 0.0060 'International Tables Vol C Tables 4.2.6.8 and 6.1.1.4'
Na Na 0.0362 0.0249 'International Tables Vol C Tables 4.2.6.8 and 6.1.1.4'

loop_
_geom_angle_atom_site_label_1
_geom_angle_atom_site_label_2
_geom_angle_atom_site_label_3
_geom_angle
_geom_angle_site_symmetry_1
_geom_angle_site_symmetry_3
_geom_angle_publ_flag
O1 Na1 O4 102.12(8) 4_575 . ?
O1 Na1 O8 168.05(8) 4_575 3_766 ?
O4 Na1 O8 85.04(7) . 3_766 ?
O1 Na1 O10 85.85(7) 4_575 2_755 ?
O4 Na1 O10 155.71(8) . 2_755 ?
O8 Na1 O10 91.44(7) 3_766 2_755 ?
O1 Na1 O6 77.59(6) 4_575 4_575 ?
O4 Na1 O6 88.37(7) . 4_575 ?
O8 Na1 O6 93.23(7) 3_766 4_575 ?
O10 Na1 O6 115.85(7) 2_755 4_575 ?
O1 Na1 Na2 121.07(6) 4_575 2_755 ?
O4 Na1 Na2 77.34(5) . 2_755 ?
O8 Na1 Na2 50.70(5) 3_766 2_755 ?
O10 Na1 Na2 118.35(6) 2_755 2_755 ?
O6 Na1 Na2 43.59(4) 4_575 2_755 ?
O1 Na1 Na2 73.42(5) 4_575 . ?
O4 Na1 Na2 110.72(6) . . ?
O8 Na1 Na2 113.27(6) 3_766 . ?
O10 Na1 Na2 49.17(5) 2_755 . ?
O6 Na1 Na2 147.93(5) 4_575 . ?
Na2 Na1 Na2 162.54(3) 2_755 . ?
O3 Na2 O11 169.16(8) 2_745 . ?
O3 Na2 O2 104.94(8) 2_745 4_575 ?
O11 Na2 O2 85.88(7) . 4_575 ?
O3 Na2 O6 84.83(7) 2_745 3_766 ?
O11 Na2 O6 84.67(7) . 3_766 ?
O2 Na2 O6 165.94(8) 4_575 3_766 ?
O3 Na2 O10 79.72(6) 2_745 2_755 ?
O11 Na2 O10 100.92(7) . 2_755 ?
O2 Na2 O10 84.66(7) 4_575 2_755 ?
O6 Na2 O10 107.35(7) 3_766 2_755 ?
O3 Na2 O8 79.12(6) 2_745 4_565 ?
O11 Na2 O8 104.03(7) . 4_565 ?
O2 Na2 O8 79.61(6) 4_575 4_565 ?
O6 Na2 O8 92.61(6) 3_766 4_565 ?
O10 Na2 O8 149.29(7) 2_755 4_565 ?
O3 Na2 Na1 70.19(5) 2_745 2_745 ?
O11 Na2 Na1 104.91(6) . 2_745 ?
O2 Na2 Na1 122.18(6) 4_575 2_745 ?
O6 Na2 Na1 51.09(5) 3_766 2_745 ?
O10 Na2 Na1 143.53(6) 2_755 2_745 ?
O8 Na2 Na1 42.57(4) 4_565 2_745 ?
O3 Na2 Na1 121.95(6) 2_745 . ?
O11 Na2 Na1 60.14(5) . . ?
O2 Na2 Na1 72.25(5) 4_575 . ?
O6 Na2 Na1 111.49(5) 3_766 . ?
O10 Na2 Na1 42.36(4) 2_755 . ?
O8 Na2 Na1 148.20(5) 4_565 . ?
Na1 Na2 Na1 160.19(3) 2_745 . ?
C1 O1 Na1 136.56(16) . 4_576 ?
C1 O2 Na2 135.11(16) . 4_576 ?
O2 C1 O1 122.4(2) . . ?
O2 C1 C2 120.6(2) . . ?
O1 C1 C2 117.0(2) . . ?
C3 C2 C1 115.0(2) . . ?
C3 C2 H2A 108.5 . . ?
C1 C2 H2A 108.5 . . ?
C3 C2 H2B 108.5 . . ?
C1 C2 H2B 108.5 . . ?
H2A C2 H2B 107.5 . . ?
C2 C3 C4 113.2(2) . . ?
C2 C3 H3A 108.9 . . ?
C4 C3 H3A 108.9 . . ?
C2 C3 H3B 108.9 . . ?
C4 C3 H3B 108.9 . . ?
H3A C3 H3B 107.8 . . ?
C5 C4 C3 111.1(2) . . ?
C5 C4 H4A 109.4 . . ?
C3 C4 H4A 109.4 . . ?
C5 C4 H4B 109.4 . . ?
C3 C4 H4B 109.4 . . ?
H4A C4 H4B 108.0 . . ?
O3 C5 O4 122.8(2) . . ?
O3 C5 C4 118.6(2) . . ?
O4 C5 C4 118.5(2) . . ?
C5 O3 Na2 139.57(16) . 2_755 ?
C5 O4 Na1 128.91(16) . . ?
C6 O5 H5 108(2) . . ?
C6 O6 Na2 148.45(17) . 3_766 ?
C6 O6 Na1 125.89(16) . 4_576 ?
Na2 O6 Na1 85.31(6) 3_766 4_576 ?
O6 C6 O5 123.4(2) . . ?
O6 C6 C7 124.6(2) . . ?
O5 C6 C7 111.9(2) . . ?
C6 C7 C8 117.5(2) . . ?
C6 C7 H7A 107.9 . . ?
C8 C7 H7A 107.9 . . ?
C6 C7 H7B 107.9 . . ?
C8 C7 H7B 107.9 . . ?
H7A C7 H7B 107.2 . . ?
C7 C8 C9 109.8(2) . . ?
C7 C8 H8A 109.7 . . ?
C9 C8 H8A 109.7 . . ?
C7 C8 H8B 109.7 . . ?
C9 C8 H8B 109.7 . . ?
H8A C8 H8B 108.2 . . ?
C10 C9 C8 116.8(2) . . ?
C10 C9 H9A 108.1 . . ?
C8 C9 H9A 108.1 . . ?
C10 C9 H9B 108.1 . . ?
C8 C9 H9B 108.1 . . ?
H9A C9 H9B 107.3 . . ?
O8 C10 O7 123.6(2) . . ?
O8 C10 C9 125.3(2) . . ?
O7 C10 C9 111.1(2) . . ?
C10 O7 H7 110.3(17) . . ?
C10 O8 Na1 142.55(17) . 3_766 ?
C10 O8 Na2 122.22(16) . 4_566 ?
Na1 O8 Na2 86.73(6) 3_766 4_566 ?
C11 O9 H9 108.0(18) . . ?
C11 O10 Na1 142.34(17) . 2_745 ?
C11 O10 Na2 125.66(16) . 2_745 ?
Na1 O10 Na2 88.47(7) 2_745 2_745 ?
O10 C11 O9 122.8(2) . . ?
O10 C11 C12 124.9(2) . . ?
O9 C11 C12 112.2(2) . . ?
C11 C12 C13 116.3(2) . . ?
C11 C12 H12A 108.2 . . ?
C13 C12 H12A 108.2 . . ?
C11 C12 H12B 108.2 . . ?
C13 C12 H12B 108.2 . . ?
H12A C12 H12B 107.4 . . ?
C12 C13 C14 111.3(2) . . ?
C12 C13 H13A 109.4 . . ?
C14 C13 H13A 109.4 . . ?
C12 C13 H13B 109.4 . . ?
C14 C13 H13B 109.4 . . ?
H13A C13 H13B 108.0 . . ?
C15 C14 C13 115.8(2) . . ?
C15 C14 H14A 108.3 . . ?
C13 C14 H14A 108.3 . . ?
C15 C14 H14B 108.3 . . ?
C13 C14 H14B 108.3 . . ?
H14A C14 H14B 107.4 . . ?
O11 C15 O12 122.8(2) . . ?
O11 C15 C14 125.2(2) . . ?
O12 C15 C14 111.9(2) . . ?
C15 O11 Na2 154.83(18) . . ?
C15 O12 H12 108(2) . . ?

loop_
_geom_bond_atom_site_label_1
_geom_bond_atom_site_label_2
_geom_bond_distance
_geom_bond_site_symmetry_2
_geom_bond_publ_flag
Na1 O1 2.2779(19) 4_575 ?
Na1 O4 2.302(2) . ?
Na1 O8 2.3697(19) 3_766 ?
Na1 O10 2.400(2) 2_755 ?
Na1 O6 2.730(2) 4_575 ?
Na1 Na2 3.4971(16) 2_755 ?
Na1 Na2 3.5602(16) . ?
Na2 O3 2.317(2) 2_745 ?
Na2 O11 2.325(2) . ?
Na2 O2 2.351(2) 4_575 ?
Na2 O6 2.4195(19) 3_766 ?
Na2 O10 2.695(2) 2_755 ?
Na2 O8 2.711(2) 4_565 ?
Na2 Na1 3.4971(16) 2_745 ?
O1 C1 1.262(3) . ?
O1 Na1 2.2779(19) 4_576 ?
O2 C1 1.246(3) . ?
O2 Na2 2.351(2) 4_576 ?
C1 C2 1.517(3) . ?
C2 C3 1.514(3) . ?
C2 H2A 0.9700 . ?
C2 H2B 0.9700 . ?
C3 C4 1.535(3) . ?
C3 H3A 0.9700 . ?
C3 H3B 0.9700 . ?
C4 C5 1.512(3) . ?
C4 H4A 0.9700 . ?
C4 H4B 0.9700 . ?
C5 O3 1.249(3) . ?
C5 O4 1.267(3) . ?
O3 Na2 2.317(2) 2_755 ?
O5 C6 1.301(3) . ?
O5 H5 0.89(3) . ?
O6 C6 1.219(3) . ?
O6 Na2 2.4195(19) 3_766 ?
O6 Na1 2.730(2) 4_576 ?
C6 C7 1.504(3) . ?
C7 C8 1.504(3) . ?
C7 H7A 0.9700 . ?
C7 H7B 0.9700 . ?
C8 C9 1.514(3) . ?
C8 H8A 0.9700 . ?
C8 H8B 0.9700 . ?
C9 C10 1.506(3) . ?
C9 H9A 0.9700 . ?
C9 H9B 0.9700 . ?
C10 O8 1.217(3) . ?
C10 O7 1.313(3) . ?
O7 H7 0.94(3) . ?
O8 Na1 2.3697(19) 3_766 ?
O8 Na2 2.711(2) 4_566 ?
O9 C11 1.306(3) . ?
O9 H9 0.96(3) . ?
O10 C11 1.225(3) . ?
O10 Na1 2.400(2) 2_745 ?
O10 Na2 2.695(2) 2_745 ?
C11 C12 1.494(3) . ?
C12 C13 1.517(3) . ?
C12 H12A 0.9700 . ?
C12 H12B 0.9700 . ?
C13 C14 1.519(3) . ?
C13 H13A 0.9700 . ?
C13 H13B 0.9700 . ?
C14 C15 1.498(3) . ?
C14 H14A 0.9700 . ?
C14 H14B 0.9700 . ?
C15 O11 1.216(3) . ?
C15 O12 1.314(3) . ?
O12 H12 0.86(3) . ?

loop_
_geom_torsion_atom_site_label_1
_geom_torsion_atom_site_label_2
_geom_torsion_atom_site_label_3
_geom_torsion_atom_site_label_4
_geom_torsion
_geom_torsion_site_symmetry_1
_geom_torsion_site_symmetry_2
_geom_torsion_site_symmetry_3
_geom_torsion_site_symmetry_4
_geom_torsion_publ_flag
C1 C2 C3 C4 174.8(2) . . . . ?
C2 C3 C4 C5 -58.7(3) . . . . ?
C6 C7 C8 C9 -175.8(3) . . . . ?
C7 C8 C9 C10 -175.7(2) . . . . ?
C11 C12 C13 C14 179.9(2) . . . . ?
C12 C13 C14 C15 179.6(2) . . . . ?
